data_1535113
loop_
_publ_author_name
'Srinivasan, R.'
'Tragl, S.'
'Meyer, H.J.'

_publ_section_title
;
 Synthesis and structure of the new compound La2 O (C N2)2 possessing an
 interchanged anion proportion compared to the parent La2 O2 (C N2)
;
_journal_name_full 'Zeitschrift fuer Anorganische und Allgemeine Chemie'
_journal_page_first 719
_journal_page_last 722
_journal_volume 631
_journal_year 2005
_chemical_formula_sum 'C2 La2 N4 O'
_chemical_name_systematic 'La2 O (C N2)2'
_space_group_IT_number 15
_symmetry_space_group_name_Hall '-C 2yc'
_symmetry_space_group_name_H-M 'C 1 2/c 1'
_cell_angle_alpha 90
_cell_angle_beta 104.805
_cell_angle_gamma 90
_cell_formula_units_Z 4
_cell_length_a 13.5304
_cell_length_b 6.2504
_cell_length_c 6.1017
_cell_volume 498.892
_citation_journal_id_ASTM ZAACAB
_cod_data_source_file Srinivasan_ZAACAB_2005_879.cif
_cod_data_source_block C2La2N4O1
_cod_original_cell_volume 498.8919
_cod_original_formula_sum 'C2 La2 N4 O1'
_cod_database_code 1535113

loop_
_symmetry_equiv_pos_as_xyz
x,y,z
-x,y,-z+1/2
-x,-y,-z
x,-y,z-1/2
x+1/2,y+1/2,z
-x+1/2,y+1/2,-z+1/2
-x+1/2,-y+1/2,-z
x+1/2,-y+1/2,z-1/2

loop_
_atom_site_label
_atom_site_type_symbol
_atom_site_fract_x
_atom_site_fract_y
_atom_site_fract_z
_atom_site_occupancy
_atom_site_U_iso_or_equiv
N2 N-3 0.0923 0.6174 -0.0302 1 0.0
La1 La+3 0.100719 0.21443 0.07542 1 0.0
O1 O-2 0 0.026 -0.25 1 0.0
N1 N-3 0.2915 0.3423 0.2473 1 0.0
C1 C+4 0.153 0.2739 -0.3888 1 0.0
